data_7124332
loop_
_publ_author_name
'Li, Ziyong'
'Dai, Yijie'
'Lu, Zhiqiang'
'Pei, Yingying'
'Chen, Hong'
'Zhang, Lilei'
'Duan, Ying'
'Guo, Hui'

_publ_section_title
;
 Efficient Green Light-Excited Switches Based on Dithienylethenes with
 BF2-doped \p-Conjugated Systems
;
_journal_name_full 'Chemical Communications'
_journal_paper_doi 10.1039/C9CC06838D
_journal_year 2019
_chemical_formula_moiety 'C26 H22 B Cl F2 O2 S3'
_chemical_formula_sum 'C26 H22 B Cl F2 O2 S3'
_chemical_formula_weight 546.87
_space_group_crystal_system triclinic
_space_group_IT_number 2
_space_group_name_Hall '-P 1'
_space_group_name_H-M_alt 'P -1'
_symmetry_space_group_name_Hall '-P 1'
_symmetry_space_group_name_H-M 'P -1'
_atom_sites_solution_hydrogens mixed
_atom_sites_solution_primary direct
_audit_creation_date 2019-03-21
_audit_creation_method
;
Olex2 1.2
(compiled 2016.02.19 svn.r3266 for OlexSys, GUI svn.r5155)
;
_audit_update_record
;
2019-07-23 deposited with the CCDC.    2019-10-14 downloaded from the CCDC.
;
_cell_angle_alpha 80.569(6)
_cell_angle_beta 84.056(5)
_cell_angle_gamma 72.088(6)
_cell_formula_units_Z 2
_cell_length_a 8.0044(5)
_cell_length_b 11.4822(8)
_cell_length_c 16.6812(11)
_cell_measurement_reflns_used 2868
_cell_measurement_temperature 293.43(10)
_cell_measurement_theta_max 24.5410
_cell_measurement_theta_min 3.6750
_cell_volume 1436.80(17)
_computing_cell_refinement 'CrysAlisPro 1.171.39.46 (Rigaku OD, 2018)'
_computing_data_collection 'CrysAlisPro 1.171.39.46 (Rigaku OD, 2018)'
_computing_data_reduction 'CrysAlisPro 1.171.39.46 (Rigaku OD, 2018)'
_computing_molecular_graphics 'Olex2 (Dolomanov et al., 2009)'
_computing_publication_material 'Olex2 (Dolomanov et al., 2009)'
_computing_structure_refinement 'ShelXL (Sheldrick, 2015)'
_computing_structure_solution 'ShelXT (Sheldrick, 2015)'
_diffrn_ambient_environment air
_diffrn_ambient_temperature 293.43(10)
_diffrn_detector 'CCD plate'
_diffrn_detector_area_resol_mean 8.0584
_diffrn_detector_type EosS2
_diffrn_measured_fraction_theta_full 0.998
_diffrn_measured_fraction_theta_max 0.836
_diffrn_measurement_details
;
List of Runs (angles in degrees, time in seconds):

  # Type    Start    End  Width  t~exp~   \w     \q     \k     \f   Frames
#--------------------------------------------------------------------------
  1  \w    -30.00  52.00   1.00   18.25    --  -13.80  57.00 -90.00   82
  2  \w    -17.00  25.00   1.00   18.25    --  -13.80 -99.00-180.00   42
  3  \w    -51.00  42.00   1.00   18.25    --   14.82 -77.00  30.00   93
  4  \w     15.00  66.00   1.00   18.25    --   14.82  57.00 -30.00   51
  5  \w    -12.00  82.00   1.00   18.25    --   14.82  77.00 150.00   94
;
_diffrn_measurement_device 'four-circle diffractometer'
_diffrn_measurement_device_type 'SuperNova, Single source at offset/far, EosS2'
_diffrn_measurement_method '\w scans'
_diffrn_orient_matrix_type 'CrysAlisPro convention (1999,Acta A55,543-557)'
_diffrn_orient_matrix_UB_11 0.0017064000
_diffrn_orient_matrix_UB_12 0.0363603000
_diffrn_orient_matrix_UB_13 0.0302506000
_diffrn_orient_matrix_UB_21 0.0602044000
_diffrn_orient_matrix_UB_22 0.0257725000
_diffrn_orient_matrix_UB_23 -0.0253489000
_diffrn_orient_matrix_UB_31 -0.0712264000
_diffrn_orient_matrix_UB_32 0.0480833000
_diffrn_orient_matrix_UB_33 -0.0174998000
_diffrn_radiation_monochromator mirror
_diffrn_radiation_probe x-ray
_diffrn_radiation_type MoK\a
_diffrn_radiation_wavelength 0.71073
_diffrn_reflns_av_R_equivalents 0.0319
_diffrn_reflns_av_unetI/netI 0.0702
_diffrn_reflns_Laue_measured_fraction_full 0.998
_diffrn_reflns_Laue_measured_fraction_max 0.836
_diffrn_reflns_limit_h_max 10
_diffrn_reflns_limit_h_min -9
_diffrn_reflns_limit_k_max 14
_diffrn_reflns_limit_k_min -12
_diffrn_reflns_limit_l_max 20
_diffrn_reflns_limit_l_min -17
_diffrn_reflns_number 11315
_diffrn_reflns_point_group_measured_fraction_full 0.998
_diffrn_reflns_point_group_measured_fraction_max 0.836
_diffrn_reflns_theta_full 25.242
_diffrn_reflns_theta_max 28.294
_diffrn_reflns_theta_min 3.316
_diffrn_source 'micro-focus sealed X-ray tube'
_diffrn_source_type 'SuperNova (Mo) X-ray Source'
_exptl_absorpt_coefficient_mu 0.384
_exptl_absorpt_correction_T_max 1.00000
_exptl_absorpt_correction_T_min 0.45575
_exptl_absorpt_correction_type multi-scan
_exptl_absorpt_process_details
;
CrysAlisPro 1.171.39.46 (Rigaku Oxford Diffraction, 2018)
Empirical absorption correction using spherical harmonics,
 implemented in SCALE3 ABSPACK scaling algorithm.
;
_exptl_crystal_colour 'clear light red'
_exptl_crystal_colour_lustre clear
_exptl_crystal_colour_modifier light
_exptl_crystal_colour_primary red
_exptl_crystal_density_diffrn 1.264
_exptl_crystal_description block
_exptl_crystal_F_000 564
_exptl_crystal_size_max 0.18
_exptl_crystal_size_mid 0.18
_exptl_crystal_size_min 0.18
_refine_diff_density_max 1.767
_refine_diff_density_min -0.585
_refine_diff_density_rms 0.136
_refine_ls_extinction_method none
_refine_ls_goodness_of_fit_ref 1.321
_refine_ls_hydrogen_treatment mixed
_refine_ls_matrix_type full
_refine_ls_number_parameters 321
_refine_ls_number_reflns 5979
_refine_ls_number_restraints 0
_refine_ls_restrained_S_all 1.321
_refine_ls_R_factor_all 0.1863
_refine_ls_R_factor_gt 0.1213
_refine_ls_shift/su_max 1.166
_refine_ls_shift/su_mean 0.035
_refine_ls_structure_factor_coef Fsqd
_refine_ls_weighting_details 'w=1/[\s^2^(Fo^2^)+(0.2000P)^2^] where P=(Fo^2^+2Fc^2^)/3'
_refine_ls_weighting_scheme calc
_refine_ls_wR_factor_gt 0.3805
_refine_ls_wR_factor_ref 0.4227
_reflns_Friedel_coverage 0.000
_reflns_number_gt 3158
_reflns_number_total 5979
_reflns_threshold_expression 'I > 2\s(I)'
_cod_data_source_file c9cc06838d2.cif
_cod_data_source_block exp_2161
_cod_database_code 7124332
_shelx_shelxl_version_number 2014/7
_shelx_space_group_comment
;
The symmetry employed for this shelxl refinement is uniquely defined
by the following loop, which should always be used as a source of
symmetry information in preference to the above space-group names.
They are only intended as comments.
;
_reflns_odcompleteness_completeness 99.77
_reflns_odcompleteness_iscentric 1
_reflns_odcompleteness_theta 25.30
_olex2_refinement_description
;
1. Fixed Uiso
 At 1.2 times of:
  All C(H) groups, All C(H,H) groups
 At 1.5 times of:
  All C(H,H,H) groups
2.a Secondary CH2 refined with riding coordinates:
 C8(H8A,H8B), C10(H10A,H10B), C9(H9A,H9B)
2.b Aromatic/amide H refined with riding coordinates:
 C12(H12), C17(H17), C21(H21), C19(H19), C22(H22), C16(H16), C2(H2), C25(H25),
 C26(H26)
2.c Idealised Me refined as rotating group:
 C15(H15A,H15B,H15C), C5(H5A,H5B,H5C)
;
_olex2_date_sample_data_collection 2019-03-20
_olex2_submission_special_instructions 'No special instructions were received'
_oxdiff_exptl_absorpt_empirical_details
;
Empirical correction (ABSPACK) includes:
- Absorption correction using spherical harmonics
- Frame scaling
;
_oxdiff_exptl_absorpt_empirical_full_max 2.693
_oxdiff_exptl_absorpt_empirical_full_min 0.474

loop_
_space_group_symop_operation_xyz
'x, y, z'
'-x, -y, -z'

loop_
_atom_site_label
_atom_site_type_symbol
_atom_site_fract_x
_atom_site_fract_y
_atom_site_fract_z
_atom_site_U_iso_or_equiv
_atom_site_adp_type
_atom_site_occupancy
_atom_site_site_symmetry_order
_atom_site_calc_flag
_atom_site_refinement_flags_posn
S2 S 0.7244(2) 0.17495(15) 0.77139(10) 0.0633(6) Uani 1 1 d .
S1 S 0.5565(3) -0.1696(2) 1.03470(14) 0.1004(9) Uani 1 1 d .
Cl1 Cl 0.7883(5) -0.2727(2) 1.17231(14) 0.1262(11) Uani 1 1 d .
S3 S -0.1866(5) 0.9465(3) 0.47045(17) 0.1435(14) Uani 1 1 d .
F2 F 0.4745(5) 0.3942(4) 0.3563(2) 0.0834(13) Uani 1 1 d .
O1 O 0.4038(6) 0.3150(4) 0.4860(3) 0.0652(12) Uani 1 1 d .
F1 F 0.2605(6) 0.3011(4) 0.3782(3) 0.0872(14) Uani 1 1 d .
O2 O 0.2014(6) 0.4968(4) 0.4115(3) 0.0641(12) Uani 1 1 d .
C24 C -0.2166(16) 0.9329(9) 0.3166(10) 0.057(2) Uani 1 1 d .
H24 H -0.221(18) 0.929(11) 0.314(10) 0.068 Uiso 1 1 d R
C18 C 0.3894(7) 0.3777(5) 0.5476(4) 0.0501(14) Uani 1 1 d .
C20 C 0.1882(7) 0.5535(5) 0.4747(4) 0.0515(15) Uani 1 1 d .
C12 C 0.7516(8) -0.0057(6) 0.6968(4) 0.0573(16) Uani 1 1 d .
H12 H 0.7434 -0.0523 0.6576 0.069 Uiso 1 1 calc R
C7 C 0.9344(8) -0.1903(6) 0.7883(4) 0.0558(16) Uani 1 1 d .
C11 C 0.8438(7) -0.0589(5) 0.7684(4) 0.0515(15) Uani 1 1 d .
C17 C 0.4845(8) 0.3123(6) 0.6189(4) 0.0544(15) Uani 1 1 d .
H17 H 0.4841 0.3552 0.6616 0.065 Uiso 1 1 calc R
C21 C 0.0697(8) 0.6775(6) 0.4697(4) 0.0572(16) Uani 1 1 d .
H21 H 0.0502 0.7168 0.5157 0.069 Uiso 1 1 calc R
C19 C 0.2847(8) 0.4971(6) 0.5430(4) 0.0549(15) Uani 1 1 d .
H19 H 0.2775 0.5415 0.5858 0.066 Uiso 1 1 calc R
C23 C -0.1319(8) 0.8626(5) 0.3957(4) 0.0572(16) Uani 1 1 d .
C22 C -0.0116(8) 0.7379(6) 0.4050(4) 0.0594(16) Uani 1 1 d .
H22 H 0.0095 0.6968 0.3597 0.071 Uiso 1 1 calc R
C13 C 0.6772(8) 0.1165(6) 0.6901(4) 0.0550(15) Uani 1 1 d .
C14 C 0.8417(9) 0.0307(6) 0.8149(4) 0.0614(17) Uani 1 1 d .
C3 C 0.8157(9) -0.2381(6) 0.9315(4) 0.0609(17) Uani 1 1 d .
C16 C 0.5710(8) 0.1945(6) 0.6247(4) 0.0562(15) Uani 1 1 d .
H16 H 0.5636 0.1553 0.5812 0.067 Uiso 1 1 calc R
C6 C 0.9241(8) -0.2662(6) 0.8573(4) 0.0625(17) Uani 1 1 d .
C8 C 1.0591(9) -0.2613(7) 0.7244(4) 0.0709(19) Uani 1 1 d .
H8A H 1.0004 -0.2509 0.6745 0.085 Uiso 1 1 calc R
H8B H 1.1624 -0.2329 0.7121 0.085 Uiso 1 1 calc R
C2 C 0.8827(10) -0.2780(6) 1.0104(4) 0.0702(19) Uani 1 1 d .
H2 H 0.9995 -0.3215 1.0197 0.084 Uiso 1 1 calc R
C4 C 0.6346(9) -0.1795(7) 0.9335(5) 0.076(2) Uani 1 1 d .
C1 C 0.7587(12) -0.2457(7) 1.0698(5) 0.081(2) Uani 1 1 d .
C15 C 0.9320(11) 0.0187(8) 0.8921(5) 0.082(2) Uani 1 1 d .
H15A H 0.9492 0.0963 0.8970 0.123 Uiso 1 1 calc GR
H15B H 1.0439 -0.0436 0.8906 0.123 Uiso 1 1 calc GR
H15C H 0.8603 -0.0044 0.9381 0.123 Uiso 1 1 calc GR
C5 C 0.5094(9) -0.1313(8) 0.8664(5) 0.086(2) Uani 1 1 d .
H5A H 0.3991 -0.1463 0.8847 0.129 Uiso 1 1 calc GR
H5B H 0.5578 -0.1728 0.8200 0.129 Uiso 1 1 calc GR
H5C H 0.4910 -0.0441 0.8516 0.129 Uiso 1 1 calc GR
C25 C -0.3329(10) 1.0515(8) 0.3426(6) 0.089(3) Uani 1 1 d .
H25 H -0.4117 1.1094 0.3079 0.107 Uiso 1 1 calc R
C10 C 1.0436(11) -0.3942(7) 0.8515(5) 0.084(2) Uani 1 1 d .
H10A H 0.9804 -0.4549 0.8674 0.101 Uiso 1 1 calc R
H10B H 1.1415 -0.4137 0.8861 0.101 Uiso 1 1 calc R
B1 B 0.3373(11) 0.3758(7) 0.4056(5) 0.066(2) Uani 1 1 d .
C9 C 1.1078(13) -0.3920(8) 0.7626(5) 0.106(3) Uani 1 1 d .
H9A H 1.2343 -0.4286 0.7580 0.128 Uiso 1 1 calc R
H9B H 1.0533 -0.4388 0.7359 0.128 Uiso 1 1 calc R
C26 C -0.3185(15) 1.0691(8) 0.4142(6) 0.114(4) Uani 1 1 d .
H26 H -0.3757 1.1432 0.4340 0.137 Uiso 1 1 calc R

loop_
_atom_site_aniso_label
_atom_site_aniso_U_11
_atom_site_aniso_U_22
_atom_site_aniso_U_33
_atom_site_aniso_U_23
_atom_site_aniso_U_13
_atom_site_aniso_U_12
S2 0.0778(12) 0.0567(11) 0.0515(11) -0.0070(8) -0.0033(8) -0.0148(8)
S1 0.1083(17) 0.0855(15) 0.0722(15) 0.0051(12) 0.0295(12) 0.0034(12)
Cl1 0.215(3) 0.0955(17) 0.0565(14) -0.0097(13) 0.0051(16) -0.0337(18)
S3 0.200(3) 0.0933(19) 0.0835(19) -0.0216(15) -0.0132(19) 0.0421(19)
F2 0.073(3) 0.094(3) 0.067(3) -0.009(2) 0.008(2) -0.006(2)
O1 0.076(3) 0.050(3) 0.054(3) -0.008(2) -0.015(2) 0.009(2)
F1 0.099(3) 0.065(3) 0.101(4) -0.026(2) -0.037(3) -0.012(2)
O2 0.072(3) 0.051(3) 0.058(3) -0.009(2) -0.017(2) 0.0027(19)
C24 0.050(3) 0.037(4) 0.080(5) -0.016(4) -0.010(3) -0.002(3)
C18 0.045(3) 0.048(3) 0.053(4) -0.006(3) 0.001(2) -0.009(2)
C20 0.047(3) 0.047(3) 0.053(4) -0.009(3) 0.006(3) -0.006(2)
C12 0.073(4) 0.059(4) 0.037(3) -0.007(3) 0.000(3) -0.018(3)
C7 0.052(3) 0.064(4) 0.051(4) -0.007(3) -0.005(3) -0.016(3)
C11 0.052(3) 0.050(4) 0.051(4) -0.004(3) 0.002(3) -0.017(3)
C17 0.057(3) 0.063(4) 0.044(3) -0.014(3) 0.003(3) -0.017(3)
C21 0.054(3) 0.052(4) 0.060(4) -0.009(3) -0.001(3) -0.007(3)
C19 0.059(4) 0.051(4) 0.053(4) -0.015(3) 0.002(3) -0.011(3)
C23 0.051(3) 0.047(3) 0.068(4) -0.006(3) 0.005(3) -0.011(3)
C22 0.058(4) 0.052(4) 0.064(4) -0.008(3) 0.002(3) -0.012(3)
C13 0.062(4) 0.057(4) 0.039(3) 0.000(3) 0.006(3) -0.014(3)
C14 0.072(4) 0.066(4) 0.045(4) 0.000(3) -0.006(3) -0.022(3)
C3 0.074(4) 0.050(3) 0.047(4) 0.002(3) 0.002(3) -0.008(3)
C16 0.058(4) 0.058(4) 0.048(4) -0.003(3) -0.002(3) -0.013(3)
C6 0.060(4) 0.062(4) 0.056(4) -0.002(3) 0.001(3) -0.008(3)
C8 0.069(4) 0.079(5) 0.059(4) -0.014(4) 0.008(3) -0.014(4)
C2 0.088(5) 0.058(4) 0.055(4) -0.001(3) -0.006(4) -0.011(3)
C4 0.072(5) 0.069(4) 0.066(5) 0.005(4) 0.018(4) -0.004(3)
C1 0.139(7) 0.056(4) 0.045(4) 0.001(4) -0.005(4) -0.027(4)
C15 0.099(5) 0.086(5) 0.059(5) -0.002(4) -0.024(4) -0.020(4)
C5 0.058(4) 0.109(6) 0.068(5) 0.010(5) -0.001(3) -0.003(4)
C25 0.072(5) 0.080(5) 0.097(7) 0.023(5) -0.021(4) -0.007(4)
C10 0.092(5) 0.066(4) 0.065(5) -0.003(4) 0.004(4) 0.013(4)
B1 0.070(5) 0.055(5) 0.064(5) -0.017(4) -0.005(4) 0.000(4)
C9 0.128(7) 0.073(5) 0.079(6) 0.000(5) 0.017(5) 0.015(5)
C26 0.160(9) 0.070(6) 0.073(6) -0.010(5) -0.009(6) 0.025(5)

loop_
_atom_type_symbol
_atom_type_description
_atom_type_scat_dispersion_real
_atom_type_scat_dispersion_imag
_atom_type_scat_source
C C 0.0033 0.0016 'International Tables Vol C Tables 4.2.6.8 and 6.1.1.4'
H H 0.0000 0.0000 'International Tables Vol C Tables 4.2.6.8 and 6.1.1.4'
B B 0.0013 0.0007 'International Tables Vol C Tables 4.2.6.8 and 6.1.1.4'
Cl Cl 0.1484 0.1585 'International Tables Vol C Tables 4.2.6.8 and 6.1.1.4'
F F 0.0171 0.0103 'International Tables Vol C Tables 4.2.6.8 and 6.1.1.4'
O O 0.0106 0.0060 'International Tables Vol C Tables 4.2.6.8 and 6.1.1.4'
S S 0.1246 0.1234 'International Tables Vol C Tables 4.2.6.8 and 6.1.1.4'

loop_
_geom_angle_atom_site_label_1
_geom_angle_atom_site_label_2
_geom_angle_atom_site_label_3
_geom_angle
C14 S2 C13 91.9(3)
C1 S1 C4 92.3(4)
C23 S3 C26 94.0(4)
C18 O1 B1 122.1(5)
C20 O2 B1 120.6(5)
C23 C24 H24 112(10)
C25 C24 H24 118(10)
C25 C24 C23 102.6(11)
O1 C18 C17 116.9(5)
O1 C18 C19 120.0(6)
C19 C18 C17 123.1(6)
O2 C20 C21 116.4(6)
O2 C20 C19 121.6(5)
C19 C20 C21 122.0(6)
C11 C12 H12 122.6
C13 C12 H12 122.6
C13 C12 C11 114.8(6)
C11 C7 C8 120.3(6)
C6 C7 C11 129.2(6)
C6 C7 C8 110.5(6)
C12 C11 C7 124.1(6)
C14 C11 C12 111.0(5)
C14 C11 C7 124.8(6)
C18 C17 H17 119.1
C16 C17 C18 121.8(6)
C16 C17 H17 119.1
C20 C21 H21 117.8
C22 C21 C20 124.4(6)
C22 C21 H21 117.8
C18 C19 C20 120.7(6)
C18 C19 H19 119.7
C20 C19 H19 119.7
S3 C23 H24 114(5)
C24 C23 S3 112.2(5)
C24 C23 H24 3(5)
C22 C23 S3 122.5(6)
C22 C23 C24 125.3(7)
C22 C23 H24 123(5)
C21 C22 C23 127.2(7)
C21 C22 H22 116.4
C23 C22 H22 116.4
C12 C13 S2 110.7(5)
C12 C13 C16 126.7(6)
C16 C13 S2 122.6(5)
C11 C14 S2 111.4(5)
C11 C14 C15 129.6(6)
C15 C14 S2 118.8(5)
C2 C3 C6 122.6(6)
C4 C3 C6 124.1(7)
C4 C3 C2 113.1(6)
C17 C16 C13 128.7(7)
C17 C16 H16 115.7
C13 C16 H16 115.6
C7 C6 C3 128.3(6)
C7 C6 C10 111.1(6)
C3 C6 C10 120.5(6)
C7 C8 H8A 110.8
C7 C8 H8B 110.8
H8A C8 H8B 108.9
C9 C8 C7 104.6(6)
C9 C8 H8A 110.8
C9 C8 H8B 110.8
C3 C2 H2 123.8
C1 C2 C3 112.4(7)
C1 C2 H2 123.8
C3 C4 S1 108.9(6)
C3 C4 C5 131.1(7)
C5 C4 S1 120.0(5)
S1 C1 Cl1 120.2(5)
C2 C1 S1 113.3(6)
C2 C1 Cl1 126.6(7)
C14 C15 H15A 109.5
C14 C15 H15B 109.5
C14 C15 H15C 109.5
H15A C15 H15B 109.5
H15A C15 H15C 109.5
H15B C15 H15C 109.5
C4 C5 H5A 109.5
C4 C5 H5B 109.5
C4 C5 H5C 109.5
H5A C5 H5B 109.5
H5A C5 H5C 109.5
H5B C5 H5C 109.5
C24 C25 H24 3(6)
C24 C25 H25 121.9
H24 C25 H25 120.0
C26 C25 C24 116.5(9)
C26 C25 H24 118(6)
C26 C25 H25 121.6
C6 C10 H10A 110.8
C6 C10 H10B 110.8
C6 C10 C9 104.7(6)
H10A C10 H10B 108.9
C9 C10 H10A 110.8
C9 C10 H10B 110.8
F2 B1 O1 108.1(6)
F2 B1 F1 112.8(7)
F2 B1 O2 109.2(6)
O1 B1 O2 111.5(6)
F1 B1 O1 107.4(6)
F1 B1 O2 107.8(6)
C8 C9 C10 107.5(6)
C8 C9 H9A 110.2
C8 C9 H9B 110.2
C10 C9 H9A 110.2
C10 C9 H9B 110.2
H9A C9 H9B 108.5
S3 C26 H26 122.9
C25 C26 S3 114.2(7)
C25 C26 H26 122.9

loop_
_geom_bond_atom_site_label_1
_geom_bond_atom_site_label_2
_geom_bond_distance
S2 C13 1.729(7)
S2 C14 1.715(7)
S1 C4 1.747(7)
S1 C1 1.698(9)
Cl1 C1 1.714(8)
S3 C23 1.642(7)
S3 C26 1.683(10)
F2 B1 1.352(9)
O1 C18 1.324(7)
O1 B1 1.477(9)
F1 B1 1.354(9)
O2 C20 1.306(7)
O2 B1 1.488(8)
C24 H24 0.08(16)
C24 C23 1.534(18)
C24 C25 1.497(14)
C18 C17 1.449(9)
C18 C19 1.365(8)
C20 C21 1.442(8)
C20 C19 1.395(9)
C12 H12 0.9300
C12 C11 1.418(8)
C12 C13 1.336(9)
C7 C11 1.458(8)
C7 C6 1.337(9)
C7 C8 1.536(9)
C11 C14 1.381(9)
C17 H17 0.9300
C17 C16 1.309(9)
C21 H21 0.9300
C21 C22 1.300(9)
C19 H19 0.9300
C23 H24 1.57(15)
C23 C22 1.453(9)
C22 H22 0.9300
C13 C16 1.456(9)
C14 C15 1.508(10)
C3 C6 1.459(9)
C3 C2 1.424(9)
C3 C4 1.397(10)
C16 H16 0.9300
C6 C10 1.499(9)
C8 H8A 0.9700
C8 H8B 0.9700
C8 C9 1.480(10)
C2 H2 0.9300
C2 C1 1.340(10)
C4 C5 1.501(11)
C15 H15A 0.9600
C15 H15B 0.9600
C15 H15C 0.9600
C5 H5A 0.9600
C5 H5B 0.9600
C5 H5C 0.9600
C25 H24 1.54(12)
C25 H25 0.9300
C25 C26 1.266(12)
C10 H10A 0.9700
C10 H10B 0.9700
C10 C9 1.516(10)
C9 H9A 0.9700
C9 H9B 0.9700
C26 H26 0.9300
